data_1011219
loop_
_publ_author_name
'Pauling, L'
'Hultgren, R'

_publ_section_title 'The crystal structure of sulvanite Cu3 V S4'
_journal_coden_ASTM ZEKGAX
_journal_name_full
;
Zeitschrift fuer Kristallographie, Kristallgeometrie, Kristallphysik,
Kristallchemie (-144,1977)
;
_journal_page_first 204
_journal_page_last 212
_journal_volume 84
_journal_year 1932
_chemical_compound_source 'from Mercur, Utah'
_chemical_formula_structural 'Cu3 (V S4)'
_chemical_formula_sum 'Cu3 S4 V'
_chemical_name_mineral Sulvanite
_chemical_name_systematic 'Copper(I) tetrathiovanadate'
_space_group_IT_number 215
_symmetry_cell_setting cubic
_symmetry_Int_Tables_number 215
_symmetry_space_group_name_Hall 'P -4 2 3'
_symmetry_space_group_name_H-M 'P -4 3 m'
_cell_angle_alpha 90
_cell_angle_beta 90
_cell_angle_gamma 90
_cell_formula_units_Z 1
_cell_length_a 5.370(5)
_cell_length_b 5.370(5)
_cell_length_c 5.370(5)
_cell_volume 154.9
_exptl_crystal_density_meas 4.01(2)
_cod_database_code 1011219

loop_
_symmetry_equiv_pos_as_xyz
x,y,z
y,z,x
z,x,y
x,z,y
y,x,z
z,y,x
x,-y,-z
y,-z,-x
z,-x,-y
x,-z,-y
y,-x,-z
z,-y,-x
-x,y,-z
-y,z,-x
-z,x,-y
-x,z,-y
-y,x,-z
-z,y,-x
-x,-y,z
-y,-z,x
-z,-x,y
-x,-z,y
-y,-x,z
-z,-y,x

loop_
_atom_site_label
_atom_site_type_symbol
_atom_site_symmetry_multiplicity
_atom_site_Wyckoff_symbol
_atom_site_fract_x
_atom_site_fract_y
_atom_site_fract_z
_atom_site_occupancy
_atom_site_attached_hydrogens
_atom_site_calc_flag
V1 V5+ 1 a 0. 0. 0. 1. 0 d
Cu1 Cu1+ 3 d 0.5 0. 0. 1. 0 d
S1 S2- 4 e 0.235(4) 0.235(4) 0.235(4) 1. 0 d

loop_
_atom_type_symbol
_atom_type_oxidation_number
V5+ 5.000
Cu1+ 1.000
S2- -2.000
